data_1548298
loop_
_publ_author_name
'Hiroki Asakawa'
'Ka-Ho Lee'
'Zhenyang Lin'
'Makoto Yamashita'

_publ_section_title
;
 Facile scission of isonitrile carbon-nitrogen triple bond using a
 diborane(4) reagent
;
_journal_name_full 'Nature Communications'
_journal_page_first 4245
_journal_paper_doi 10.1038/ncomms5245
_journal_volume 5
_journal_year 2014
_chemical_formula_moiety 'C26 H34 B2 O4'
_chemical_formula_sum 'C26 H34 B2 O4'
_chemical_formula_weight 432.15
_space_group_crystal_system monoclinic
_space_group_IT_number 14
_space_group_name_Hall '-P 2yn'
_space_group_name_H-M_alt 'P 1 21/n 1'
_symmetry_space_group_name_Hall '-P 2yn'
_symmetry_space_group_name_H-M 'P 1 21/n 1'
_atom_sites_solution_hydrogens geom
_cell_angle_alpha 90
_cell_angle_beta 107.762(5)
_cell_angle_gamma 90
_cell_formula_units_Z 4
_cell_length_a 15.238(5)
_cell_length_b 10.705(4)
_cell_length_c 16.004(6)
_cell_measurement_reflns_used 6320
_cell_measurement_temperature 93(2)
_cell_measurement_theta_max 31.3
_cell_measurement_theta_min 2.2
_cell_volume 2486.2(15)
_computing_cell_refinement 'RIGAKU CrystalClear'
_computing_data_collection 'RIGAKU CrystalClear'
_computing_data_reduction 'RIGAKU CrystalClear'
_computing_molecular_graphics 'Yadokari-XG 2009(Wakita Nemoto et al.)'
_computing_publication_material 'Yadokari-XG 2009(Wakita,Nemoto et al.)'
_computing_structure_refinement 'SHELXL-2014 (Sheldrick, 2014)'
_computing_structure_solution SIR-2004
_diffrn_ambient_temperature 93(2)
_diffrn_detector_area_resol_mean 28.5714
_diffrn_measured_fraction_theta_full 0.998
_diffrn_measured_fraction_theta_max 0.999
_diffrn_measurement_device_type 'Rigaku VariMax Saturn'
_diffrn_measurement_method 'omega scans'
_diffrn_radiation_monochromator Confocal
_diffrn_radiation_source 'rotating-anode X-ray tube'
_diffrn_radiation_type MoK\a
_diffrn_radiation_wavelength 0.71075
_diffrn_reflns_av_R_equivalents 0.0590
_diffrn_reflns_av_unetI/netI 0.0556
_diffrn_reflns_Laue_measured_fraction_full 0.998
_diffrn_reflns_Laue_measured_fraction_max 0.999
_diffrn_reflns_limit_h_max 18
_diffrn_reflns_limit_h_min -13
_diffrn_reflns_limit_k_max 12
_diffrn_reflns_limit_k_min -11
_diffrn_reflns_limit_l_max 19
_diffrn_reflns_limit_l_min -19
_diffrn_reflns_number 16721
_diffrn_reflns_point_group_measured_fraction_full 0.998
_diffrn_reflns_point_group_measured_fraction_max 0.999
_diffrn_reflns_theta_full 25.242
_diffrn_reflns_theta_max 25.239
_diffrn_reflns_theta_min 2.325
_exptl_absorpt_coefficient_mu 0.075
_exptl_absorpt_correction_T_max 1.000
_exptl_absorpt_correction_T_min 0.862
_exptl_absorpt_correction_type multi-scan
_exptl_absorpt_process_details 'Jacobson, R. (1998) Private communication'
_exptl_crystal_colour 'pale brown'
_exptl_crystal_density_diffrn 1.155
_exptl_crystal_description Block
_exptl_crystal_F_000 928
_exptl_crystal_size_max 0.250
_exptl_crystal_size_mid 0.200
_exptl_crystal_size_min 0.100
_refine_diff_density_max 0.241
_refine_diff_density_min -0.278
_refine_diff_density_rms 0.072
_refine_ls_extinction_coef .
_refine_ls_extinction_method none
_refine_ls_goodness_of_fit_ref 1.208
_refine_ls_hydrogen_treatment constr
_refine_ls_matrix_type full
_refine_ls_number_parameters 304
_refine_ls_number_reflns 4485
_refine_ls_number_restraints 0
_refine_ls_restrained_S_all 1.208
_refine_ls_R_factor_all 0.0871
_refine_ls_R_factor_gt 0.0648
_refine_ls_shift/su_max 0.000
_refine_ls_shift/su_mean 0.000
_refine_ls_structure_factor_coef Fsqd
_refine_ls_weighting_details 'w=1/[\s^2^(Fo^2^)+(0.0677P)^2^+0.3930P] where P=(Fo^2^+2Fc^2^)/3'
_refine_ls_weighting_scheme calc
_refine_ls_wR_factor_gt 0.1450
_refine_ls_wR_factor_ref 0.1631
_reflns_Friedel_coverage 0.000
_reflns_Friedel_fraction_full .
_reflns_Friedel_fraction_max .
_reflns_number_gt 3630
_reflns_number_total 4485
_reflns_threshold_expression 'I > 2\s(I)'
_cod_data_source_file 3.cif
_cod_data_source_block 3
_cod_depositor_comments
;
The following automatic conversions were performed:

'_exptl_absorpt_correction_type' value 'Multi-scan' changed to
'multi-scan' according to the built-in table from CIF Core dictionary
named 'cif_core.dic' version 2.4.1 from 2010-06-29.

Automatic conversion script
Id: cif_fix_values 5376 2017-05-30 11:51:03Z andrius 
;
_cod_database_code 1548298
_shelx_space_group_comment
;
The symmetry employed for this shelxl refinement is uniquely defined
by the following loop, which should always be used as a source of
symmetry information in preference to the above space-group names.
They are only intended as comments.
;
_shelx_estimated_absorpt_t_min 0.982
_shelx_estimated_absorpt_t_max 0.993
_shelxl_version_number 2014-1

loop_
_space_group_symop_operation_xyz
'x, y, z'
'-x+1/2, y+1/2, -z+1/2'
'-x, -y, -z'
'x-1/2, -y-1/2, z-1/2'

loop_
_atom_site_label
_atom_site_type_symbol
_atom_site_fract_x
_atom_site_fract_y
_atom_site_fract_z
_atom_site_U_iso_or_equiv
_atom_site_adp_type
_atom_site_occupancy
_atom_site_site_symmetry_order
_atom_site_calc_flag
_atom_site_refinement_flags_posn
_atom_site_refinement_flags_adp
_atom_site_refinement_flags_occupancy
_atom_site_disorder_assembly
_atom_site_disorder_group
B1 B 0.85914(18) 0.0294(2) 0.08657(18) 0.0215(6) Uani 1 1 d . . . . .
O1 O 0.94708(11) 0.07022(14) 0.09829(11) 0.0244(4) Uani 1 1 d . . . . .
O2 O 0.85203(11) -0.08668(14) 0.11761(12) 0.0290(4) Uani 1 1 d . . . . .
O3 O 0.78206(11) 0.09757(14) 0.04386(11) 0.0259(4) Uani 1 1 d . . . . .
C1 C 1.00593(16) -0.0174(2) 0.16122(16) 0.0259(6) Uani 1 1 d . . . . .
C2 C 1.01898(19) 0.0377(3) 0.25183(17) 0.0366(7) Uani 1 1 d . . . . .
H1 H 1.0436 0.1226 0.2542 0.055 Uiso 1 1 calc R U . . .
H2 H 1.0622 -0.0142 0.2961 0.055 Uiso 1 1 calc R U . . .
H3 H 0.9595 0.0402 0.2635 0.055 Uiso 1 1 calc R U . . .
C3 C 1.09686(18) -0.0296(3) 0.14247(18) 0.0361(7) Uani 1 1 d . . . . .
H4 H 1.0857 -0.0538 0.0810 0.054 Uiso 1 1 calc R U . . .
H5 H 1.1345 -0.0936 0.1809 0.054 Uiso 1 1 calc R U . . .
H6 H 1.1294 0.0506 0.1533 0.054 Uiso 1 1 calc R U . . .
C4 C 0.94581(17) -0.1381(2) 0.14350(17) 0.0285(6) Uani 1 1 d . . . . .
C5 C 0.9592(2) -0.2209(3) 0.2232(2) 0.0477(8) Uani 1 1 d . . . . .
H7 H 0.9386 -0.1765 0.2674 0.072 Uiso 1 1 calc R U . . .
H8 H 1.0246 -0.2422 0.2478 0.072 Uiso 1 1 calc R U . . .
H9 H 0.9231 -0.2976 0.2059 0.072 Uiso 1 1 calc R U . . .
C6 C 0.9531(2) -0.2141(2) 0.0662(2) 0.0405(7) Uani 1 1 d . . . . .
H10 H 0.9034 -0.2760 0.0502 0.061 Uiso 1 1 calc R U . . .
H11 H 1.0128 -0.2569 0.0821 0.061 Uiso 1 1 calc R U . . .
H12 H 0.9479 -0.1585 0.0163 0.061 Uiso 1 1 calc R U . . .
C7 C 0.78385(15) 0.2287(2) 0.04818(16) 0.0215(5) Uani 1 1 d . . . . .
B2 B 0.73627(18) 0.2994(3) -0.03047(18) 0.0241(6) Uani 1 1 d . . . . .
C8 C 0.70044(17) 0.2114(2) -0.10558(17) 0.0271(6) Uani 1 1 d . . . . .
O4 O 0.67334(13) 0.14426(17) -0.16331(12) 0.0411(5) Uani 1 1 d . . . . .
C9 C 0.82951(16) 0.2779(2) 0.13769(15) 0.0209(5) Uani 1 1 d . . . . .
C10 C 0.90298(16) 0.3645(2) 0.15331(16) 0.0225(6) Uani 1 1 d . . . . .
C11 C 0.94308(17) 0.4072(2) 0.23874(16) 0.0267(6) Uani 1 1 d . . . . .
H13 H 0.9934 0.4638 0.2499 0.032 Uiso 1 1 calc R U . . .
C12 C 0.91248(19) 0.3704(2) 0.30797(17) 0.0320(6) Uani 1 1 d . . . . .
C13 C 0.83980(18) 0.2868(2) 0.29100(17) 0.0320(6) Uani 1 1 d . . . . .
H14 H 0.8174 0.2621 0.3378 0.038 Uiso 1 1 calc R U . . .
C14 C 0.79857(17) 0.2379(2) 0.20800(16) 0.0256(6) Uani 1 1 d . . . . .
C15 C 0.94227(17) 0.4052(2) 0.08241(17) 0.0296(6) Uani 1 1 d . . . . .
H35 H 0.9008 0.4661 0.0443 0.052(9) Uiso 1 1 calc R . . . .
H36 H 0.9489 0.3325 0.0476 0.053(9) Uiso 1 1 calc R . . . .
H37 H 1.0028 0.4437 0.1090 0.052(9) Uiso 1 1 calc R . . . .
C16 C 0.9577(2) 0.4181(3) 0.39943(19) 0.0484(8) Uani 1 1 d . . . . .
H38 H 0.9918 0.4949 0.3967 0.057(10) Uiso 1 1 calc R . . . .
H39 H 1.0004 0.3548 0.4333 0.089(13) Uiso 1 1 calc R . . . .
H40 H 0.9105 0.4357 0.4278 0.080(12) Uiso 1 1 calc R . . . .
C17 C 0.72085(19) 0.1455(2) 0.1957(2) 0.0380(7) Uani 1 1 d . . . . .
H21 H 0.7433 0.0611 0.1900 0.057 Uiso 1 1 calc R U . . .
H22 H 0.6708 0.1666 0.1426 0.057 Uiso 1 1 calc R U . . .
H23 H 0.6980 0.1486 0.2467 0.057 Uiso 1 1 calc R U . . .
C18 C 0.71965(16) 0.4445(2) -0.04805(15) 0.0223(5) Uani 1 1 d . . . . .
C19 C 0.75456(16) 0.5062(2) -0.10894(15) 0.0238(6) Uani 1 1 d . . . . .
C20 C 0.74217(17) 0.6346(2) -0.12242(16) 0.0269(6) Uani 1 1 d . . . . .
H24 H 0.7680 0.6751 -0.1622 0.032 Uiso 1 1 calc R U . . .
C21 C 0.69281(17) 0.7045(2) -0.07883(16) 0.0273(6) Uani 1 1 d . . . . .
C22 C 0.65658(17) 0.6428(2) -0.02084(16) 0.0278(6) Uani 1 1 d . . . . .
H25 H 0.6217 0.6891 0.0085 0.033 Uiso 1 1 calc R U . . .
C23 C 0.66930(16) 0.5153(2) -0.00389(16) 0.0251(6) Uani 1 1 d . . . . .
C24 C 0.80535(18) 0.4349(2) -0.16161(17) 0.0314(6) Uani 1 1 d . . . . .
H26 H 0.7620 0.3805 -0.2039 0.047 Uiso 1 1 calc R U . . .
H27 H 0.8539 0.3840 -0.1220 0.047 Uiso 1 1 calc R U . . .
H28 H 0.8330 0.4940 -0.1930 0.047 Uiso 1 1 calc R U . . .
C25 C 0.6801(2) 0.8435(2) -0.09420(19) 0.0393(7) Uani 1 1 d . . . . .
H25A H 0.7106 0.8699 -0.1371 0.059 Uiso 0.5 1 calc R U P . .
H25B H 0.7074 0.8880 -0.0388 0.059 Uiso 0.5 1 calc R U P . .
H25C H 0.6142 0.8628 -0.1167 0.059 Uiso 0.5 1 calc R U P . .
H25D H 0.6442 0.8772 -0.0580 0.059 Uiso 0.5 1 calc R U P . .
H25E H 0.6474 0.8591 -0.1562 0.059 Uiso 0.5 1 calc R U P . .
H25F H 0.7406 0.8843 -0.0784 0.059 Uiso 0.5 1 calc R U P . .
C26 C 0.62833(19) 0.4566(2) 0.06208(18) 0.0351(7) Uani 1 1 d . . . . .
H32 H 0.6774 0.4409 0.1171 0.053 Uiso 1 1 calc R U . . .
H33 H 0.5985 0.3774 0.0387 0.053 Uiso 1 1 calc R U . . .
H34 H 0.5827 0.5134 0.0731 0.053 Uiso 1 1 calc R U . . .

loop_
_atom_site_aniso_label
_atom_site_aniso_U_11
_atom_site_aniso_U_22
_atom_site_aniso_U_33
_atom_site_aniso_U_23
_atom_site_aniso_U_13
_atom_site_aniso_U_12
B1 0.0238(15) 0.0211(14) 0.0181(14) -0.0022(12) 0.0042(12) -0.0003(11)
O1 0.0257(10) 0.0224(9) 0.0234(9) 0.0040(7) 0.0048(7) 0.0029(7)
O2 0.0270(10) 0.0210(9) 0.0383(11) 0.0064(8) 0.0089(8) 0.0034(7)
O3 0.0256(9) 0.0158(8) 0.0300(10) -0.0008(7) -0.0006(8) 0.0005(7)
C1 0.0241(14) 0.0289(13) 0.0221(13) 0.0050(11) 0.0031(11) 0.0056(10)
C2 0.0317(15) 0.0471(17) 0.0249(15) -0.0021(13) -0.0006(12) 0.0099(13)
C3 0.0284(15) 0.0481(17) 0.0312(16) 0.0056(13) 0.0084(12) 0.0077(12)
C4 0.0279(14) 0.0256(13) 0.0313(15) 0.0096(11) 0.0081(11) 0.0089(11)
C5 0.0487(19) 0.0428(17) 0.053(2) 0.0259(16) 0.0171(16) 0.0121(14)
C6 0.0418(17) 0.0283(14) 0.0468(18) -0.0031(14) 0.0070(14) 0.0115(12)
C7 0.0211(13) 0.0154(11) 0.0258(13) -0.0006(10) 0.0039(10) 0.0002(9)
B2 0.0229(15) 0.0246(15) 0.0228(15) -0.0043(12) 0.0042(12) -0.0003(11)
C8 0.0259(14) 0.0240(13) 0.0264(14) 0.0018(12) 0.0005(11) 0.0057(10)
O4 0.0475(12) 0.0335(11) 0.0330(11) -0.0105(9) -0.0017(9) 0.0011(9)
C9 0.0246(13) 0.0164(11) 0.0203(13) 0.0016(10) 0.0049(10) 0.0062(9)
C10 0.0260(13) 0.0159(11) 0.0239(13) 0.0011(10) 0.0048(11) 0.0047(10)
C11 0.0288(14) 0.0225(13) 0.0228(13) -0.0031(11) -0.0012(11) 0.0019(10)
C12 0.0389(16) 0.0315(14) 0.0225(14) -0.0018(12) 0.0048(12) 0.0093(12)
C13 0.0403(17) 0.0355(15) 0.0219(14) 0.0072(12) 0.0118(12) 0.0092(12)
C14 0.0280(14) 0.0227(12) 0.0272(14) 0.0058(11) 0.0101(11) 0.0070(10)
C15 0.0291(15) 0.0306(14) 0.0271(14) 0.0007(12) 0.0057(12) -0.0055(11)
C16 0.064(2) 0.052(2) 0.0238(16) -0.0074(15) 0.0059(15) 0.0004(17)
C17 0.0369(16) 0.0362(15) 0.0452(18) 0.0039(14) 0.0190(14) -0.0022(12)
C18 0.0229(13) 0.0211(12) 0.0181(12) -0.0024(10) -0.0011(10) 0.0020(10)
C19 0.0232(13) 0.0267(13) 0.0172(12) -0.0021(11) -0.0004(10) 0.0013(10)
C20 0.0299(14) 0.0266(13) 0.0195(13) 0.0028(11) 0.0006(11) -0.0032(11)
C21 0.0350(15) 0.0211(13) 0.0191(13) -0.0010(11) -0.0017(11) 0.0001(11)
C22 0.0370(15) 0.0216(13) 0.0221(13) -0.0055(11) 0.0049(11) 0.0076(11)
C23 0.0247(14) 0.0276(13) 0.0198(13) -0.0005(11) 0.0019(10) 0.0037(10)
C24 0.0331(15) 0.0353(15) 0.0243(14) 0.0037(12) 0.0065(12) 0.0070(11)
C25 0.0555(19) 0.0252(14) 0.0309(16) -0.0004(12) 0.0038(14) 0.0017(13)
C26 0.0428(17) 0.0346(15) 0.0306(15) 0.0056(13) 0.0153(13) 0.0122(12)

loop_
_atom_type_symbol
_atom_type_description
_atom_type_scat_dispersion_real
_atom_type_scat_dispersion_imag
_atom_type_scat_source
C C 0.0033 0.0016 'International Tables Vol C Tables 4.2.6.8 and 6.1.1.4'
H H 0.0000 0.0000 'International Tables Vol C Tables 4.2.6.8 and 6.1.1.4'
B B 0.0013 0.0007 'International Tables Vol C Tables 4.2.6.8 and 6.1.1.4'
O O 0.0106 0.0060 'International Tables Vol C Tables 4.2.6.8 and 6.1.1.4'

loop_
_geom_angle_atom_site_label_1
_geom_angle_atom_site_label_2
_geom_angle_atom_site_label_3
_geom_angle
_geom_angle_site_symmetry_1
_geom_angle_site_symmetry_3
O2 B1 O1 115.3(2) . .
O2 B1 O3 121.2(2) . .
O1 B1 O3 123.5(2) . .
B1 O1 C1 104.99(18) . .
B1 O2 C4 105.54(18) . .
B1 O3 C7 120.32(18) . .
O1 C1 C3 109.0(2) . .
O1 C1 C2 106.37(19) . .
C3 C1 C2 111.2(2) . .
O1 C1 C4 101.72(18) . .
C3 C1 C4 114.6(2) . .
C2 C1 C4 113.2(2) . .
C1 C2 H1 109.5 . .
C1 C2 H2 109.5 . .
H1 C2 H2 109.5 . .
C1 C2 H3 109.5 . .
H1 C2 H3 109.5 . .
H2 C2 H3 109.5 . .
C1 C3 H4 109.5 . .
C1 C3 H5 109.5 . .
H4 C3 H5 109.5 . .
C1 C3 H6 109.5 . .
H4 C3 H6 109.5 . .
H5 C3 H6 109.5 . .
O2 C4 C6 106.2(2) . .
O2 C4 C5 109.1(2) . .
C6 C4 C5 110.5(2) . .
O2 C4 C1 101.97(18) . .
C6 C4 C1 114.1(2) . .
C5 C4 C1 114.3(2) . .
C4 C5 H7 109.5 . .
C4 C5 H8 109.5 . .
H7 C5 H8 109.5 . .
C4 C5 H9 109.5 . .
H7 C5 H9 109.5 . .
H8 C5 H9 109.5 . .
C4 C6 H10 109.5 . .
C4 C6 H11 109.5 . .
H10 C6 H11 109.5 . .
C4 C6 H12 109.5 . .
H10 C6 H12 109.5 . .
H11 C6 H12 109.5 . .
O3 C7 B2 118.6(2) . .
O3 C7 C9 113.44(19) . .
B2 C7 C9 127.8(2) . .
C7 B2 C8 109.4(2) . .
C7 B2 C18 132.2(2) . .
C8 B2 C18 118.4(2) . .
O4 C8 B2 179.6(3) . .
C14 C9 C10 119.7(2) . .
C14 C9 C7 119.3(2) . .
C10 C9 C7 121.0(2) . .
C11 C10 C9 118.3(2) . .
C11 C10 C15 119.3(2) . .
C9 C10 C15 122.2(2) . .
C12 C11 C10 122.5(2) . .
C12 C11 H13 118.7 . .
C10 C11 H13 118.7 . .
C11 C12 C13 118.2(2) . .
C11 C12 C16 121.1(3) . .
C13 C12 C16 120.8(3) . .
C12 C13 C14 122.2(2) . .
C12 C13 H14 118.9 . .
C14 C13 H14 118.9 . .
C13 C14 C9 119.0(2) . .
C13 C14 C17 118.7(2) . .
C9 C14 C17 122.3(2) . .
C10 C15 H35 109.5 . .
C10 C15 H36 109.5 . .
H35 C15 H36 109.5 . .
C10 C15 H37 109.5 . .
H35 C15 H37 109.5 . .
H36 C15 H37 109.5 . .
C12 C16 H38 109.5 . .
C12 C16 H39 109.5 . .
H38 C16 H39 109.5 . .
C12 C16 H40 109.5 . .
H38 C16 H40 109.5 . .
H39 C16 H40 109.5 . .
C14 C17 H21 109.5 . .
C14 C17 H22 109.5 . .
H21 C17 H22 109.5 . .
C14 C17 H23 109.5 . .
H21 C17 H23 109.5 . .
H22 C17 H23 109.5 . .
C19 C18 C23 118.2(2) . .
C19 C18 B2 120.5(2) . .
C23 C18 B2 121.2(2) . .
C20 C19 C18 120.4(2) . .
C20 C19 C24 118.6(2) . .
C18 C19 C24 120.9(2) . .
C21 C20 C19 121.4(2) . .
C21 C20 H24 119.3 . .
C19 C20 H24 119.3 . .
C22 C21 C20 117.8(2) . .
C22 C21 C25 121.5(2) . .
C20 C21 C25 120.7(2) . .
C21 C22 C23 122.5(2) . .
C21 C22 H25 118.7 . .
C23 C22 H25 118.7 . .
C22 C23 C18 119.5(2) . .
C22 C23 C26 118.6(2) . .
C18 C23 C26 121.9(2) . .
C19 C24 H26 109.5 . .
C19 C24 H27 109.5 . .
H26 C24 H27 109.5 . .
C19 C24 H28 109.5 . .
H26 C24 H28 109.5 . .
H27 C24 H28 109.5 . .
C21 C25 H25A 109.5 . .
C21 C25 H25B 109.5 . .
H25A C25 H25B 109.5 . .
C21 C25 H25C 109.5 . .
H25A C25 H25C 109.5 . .
H25B C25 H25C 109.5 . .
C21 C25 H25D 109.5 . .
H25A C25 H25D 141.1 . .
H25B C25 H25D 56.3 . .
H25C C25 H25D 56.3 . .
C21 C25 H25E 109.5 . .
H25A C25 H25E 56.3 . .
H25B C25 H25E 141.1 . .
H25C C25 H25E 56.3 . .
H25D C25 H25E 109.5 . .
C21 C25 H25F 109.5 . .
H25A C25 H25F 56.3 . .
H25B C25 H25F 56.3 . .
H25C C25 H25F 141.1 . .
H25D C25 H25F 109.5 . .
H25E C25 H25F 109.5 . .
C23 C26 H32 109.5 . .
C23 C26 H33 109.5 . .
H32 C26 H33 109.5 . .
C23 C26 H34 109.5 . .
H32 C26 H34 109.5 . .
H33 C26 H34 109.5 . .

loop_
_geom_bond_atom_site_label_1
_geom_bond_atom_site_label_2
_geom_bond_distance
_geom_bond_site_symmetry_2
B1 O2 1.355(3) .
B1 O1 1.367(3) .
B1 O3 1.374(3) .
O1 C1 1.465(3) .
O2 C4 1.468(3) .
O3 C7 1.406(3) .
C1 C3 1.510(3) .
C1 C2 1.521(4) .
C1 C4 1.560(4) .
C2 H1 0.9800 .
C2 H2 0.9800 .
C2 H3 0.9800 .
C3 H4 0.9800 .
C3 H5 0.9800 .
C3 H6 0.9800 .
C4 C6 1.512(4) .
C4 C5 1.515(4) .
C5 H7 0.9800 .
C5 H8 0.9800 .
C5 H9 0.9800 .
C6 H10 0.9800 .
C6 H11 0.9800 .
C6 H12 0.9800 .
C7 B2 1.458(4) .
C7 C9 1.485(3) .
B2 C8 1.493(4) .
B2 C18 1.586(4) .
C8 O4 1.144(3) .
C9 C14 1.412(3) .
C9 C10 1.416(3) .
C10 C11 1.393(3) .
C10 C15 1.500(3) .
C11 C12 1.384(4) .
C11 H13 0.9500 .
C12 C13 1.385(4) .
C12 C16 1.504(4) .
C13 C14 1.387(4) .
C13 H14 0.9500 .
C14 C17 1.510(4) .
C15 H35 0.9800 .
C15 H36 0.9800 .
C15 H37 0.9800 .
C16 H38 0.9800 .
C16 H39 0.9800 .
C16 H40 0.9800 .
C17 H21 0.9800 .
C17 H22 0.9800 .
C17 H23 0.9800 .
C18 C19 1.409(3) .
C18 C23 1.412(3) .
C19 C20 1.395(3) .
C19 C24 1.513(3) .
C20 C21 1.390(3) .
C20 H24 0.9500 .
C21 C22 1.384(4) .
C21 C25 1.510(3) .
C22 C23 1.394(3) .
C22 H25 0.9500 .
C23 C26 1.517(3) .
C24 H26 0.9800 .
C24 H27 0.9800 .
C24 H28 0.9800 .
C25 H25A 0.9800 .
C25 H25B 0.9800 .
C25 H25C 0.9800 .
C25 H25D 0.9800 .
C25 H25E 0.9800 .
C25 H25F 0.9800 .
C26 H32 0.9800 .
C26 H33 0.9800 .
C26 H34 0.9800 .

loop_
_geom_torsion_atom_site_label_1
_geom_torsion_atom_site_label_2
_geom_torsion_atom_site_label_3
_geom_torsion_atom_site_label_4
_geom_torsion
_geom_torsion_site_symmetry_1
_geom_torsion_site_symmetry_2
_geom_torsion_site_symmetry_3
_geom_torsion_site_symmetry_4
O2 B1 O1 C1 -13.5(3) . . . .
O3 B1 O1 C1 168.6(2) . . . .
O1 B1 O2 C4 -8.1(3) . . . .
O3 B1 O2 C4 169.8(2) . . . .
O2 B1 O3 C7 150.0(2) . . . .
O1 B1 O3 C7 -32.3(3) . . . .
B1 O1 C1 C3 148.8(2) . . . .
B1 O1 C1 C2 -91.2(2) . . . .
B1 O1 C1 C4 27.5(2) . . . .
B1 O2 C4 C6 -95.2(2) . . . .
B1 O2 C4 C5 145.7(2) . . . .
B1 O2 C4 C1 24.5(2) . . . .
O1 C1 C4 O2 -31.7(2) . . . .
C3 C1 C4 O2 -149.1(2) . . . .
C2 C1 C4 O2 82.0(2) . . . .
O1 C1 C4 C6 82.4(2) . . . .
C3 C1 C4 C6 -35.0(3) . . . .
C2 C1 C4 C6 -164.0(2) . . . .
O1 C1 C4 C5 -149.2(2) . . . .
C3 C1 C4 C5 93.4(3) . . . .
C2 C1 C4 C5 -35.5(3) . . . .
B1 O3 C7 B2 140.8(2) . . . .
B1 O3 C7 C9 -43.9(3) . . . .
O3 C7 B2 C8 -5.2(3) . . . .
C9 C7 B2 C8 -179.6(2) . . . .
O3 C7 B2 C18 176.3(2) . . . .
C9 C7 B2 C18 1.8(4) . . . .
O3 C7 C9 C14 -54.5(3) . . . .
B2 C7 C9 C14 120.2(3) . . . .
O3 C7 C9 C10 125.8(2) . . . .
B2 C7 C9 C10 -59.5(3) . . . .
C14 C9 C10 C11 0.4(3) . . . .
C7 C9 C10 C11 -180.0(2) . . . .
C14 C9 C10 C15 176.6(2) . . . .
C7 C9 C10 C15 -3.8(3) . . . .
C9 C10 C11 C12 -1.5(3) . . . .
C15 C10 C11 C12 -177.8(2) . . . .
C10 C11 C12 C13 0.7(4) . . . .
C10 C11 C12 C16 179.8(2) . . . .
C11 C12 C13 C14 1.2(4) . . . .
C16 C12 C13 C14 -177.9(2) . . . .
C12 C13 C14 C9 -2.2(4) . . . .
C12 C13 C14 C17 178.9(2) . . . .
C10 C9 C14 C13 1.4(3) . . . .
C7 C9 C14 C13 -178.2(2) . . . .
C10 C9 C14 C17 -179.8(2) . . . .
C7 C9 C14 C17 0.6(3) . . . .
C7 B2 C18 C19 118.6(3) . . . .
C8 B2 C18 C19 -59.8(3) . . . .
C7 B2 C18 C23 -61.8(4) . . . .
C8 B2 C18 C23 119.8(3) . . . .
C23 C18 C19 C20 2.3(3) . . . .
B2 C18 C19 C20 -178.1(2) . . . .
C23 C18 C19 C24 -177.2(2) . . . .
B2 C18 C19 C24 2.4(3) . . . .
C18 C19 C20 C21 -2.2(4) . . . .
C24 C19 C20 C21 177.3(2) . . . .
C19 C20 C21 C22 0.4(4) . . . .
C19 C20 C21 C25 180.0(2) . . . .
C20 C21 C22 C23 1.2(4) . . . .
C25 C21 C22 C23 -178.3(2) . . . .
C21 C22 C23 C18 -1.1(4) . . . .
C21 C22 C23 C26 178.9(2) . . . .
C19 C18 C23 C22 -0.7(3) . . . .
B2 C18 C23 C22 179.7(2) . . . .
C19 C18 C23 C26 179.4(2) . . . .
B2 C18 C23 C26 -0.2(3) . . . .
